data_7221378
loop_
_publ_author_name
'Snyder, G.J.'
'Simon, A.'

_publ_section_title
;
 The new Laves phase Na2 Ba
;
_journal_name_full
;
Zeitschrift fuer Naturforschung, Teil B. Anorganische Chemie, Organische 
Chemie (42,1987-)
;
_journal_page_first 189
_journal_page_last 192
_journal_volume 49
_journal_year 1994
_chemical_formula_sum 'Ba Na2'
_space_group_IT_number 194
_symmetry_space_group_name_Hall '-P 6c 2c'
_symmetry_space_group_name_H-M 'P 63/m m c'
_cell_angle_alpha 90
_cell_angle_beta 90
_cell_angle_gamma 120
_cell_formula_units_Z 4
_cell_length_a 7.393
_cell_length_b 7.393
_cell_length_c 11.999
_cell_volume 567.959
_citation_journal_id_ASTM ZNBSEN
_cod_data_source_file Snyder_ZNBSEN_1994_216.cif
_cod_data_source_block Ba1Na2
_cod_original_cell_volume 567.9592
_cod_original_formula_sum 'Ba1 Na2'
_cod_database_code 7221378

loop_
_symmetry_equiv_pos_as_xyz
x,y,z
x-y,x,z+1/2
-y,x-y,z
-x,-y,z+1/2
-x+y,-x,z
y,-x+y,z+1/2
-y,-x,-z+1/2
x-y,-y,-z
x,x-y,-z+1/2
y,x,-z
-x+y,y,-z+1/2
-x,-x+y,-z
-x,-y,-z
-x+y,-x,-z-1/2
y,-x+y,-z
x,y,-z-1/2
x-y,x,-z
-y,x-y,-z-1/2
y,x,z-1/2
-x+y,y,z
-x,-x+y,z-1/2
-y,-x,z
x-y,-y,z-1/2
x,x-y,z

loop_
_atom_site_label
_atom_site_type_symbol
_atom_site_fract_x
_atom_site_fract_y
_atom_site_fract_z
_atom_site_occupancy
_atom_site_U_iso_or_equiv
Na1 Na 0 0 0 1 0.0
Ba1 Ba 0.3333 0.6667 0.062 1 0.0
Na2 Na 0.8293 0.6586 0.25 1 0.0
